data_2224689
loop_
_publ_author_name
'Jasinski, Jerry P.'
'Butcher, Ray J.'
'Chidan Kumar, C. S.'
'Yathirajan, H. S.'
'Narayana, B.'

_publ_section_title
;
 2,4-Dichloro-1-[1-(2,4-dichlorobenzyloxy)ethyl]benzene
;
_journal_coeditor_code IS2502
_journal_issue 1
_journal_name_full 'Acta Crystallographica Section E'
_journal_page_first o165
_journal_page_last o166
_journal_paper_doi 10.1107/S1600536809053422
_journal_volume 66
_journal_year 2010
_chemical_formula_iupac 'C15 H12 Cl4 O'
_chemical_formula_moiety 'C15 H12 Cl4 O'
_chemical_formula_sum 'C15 H12 Cl4 O'
_chemical_formula_weight 350.05
_chemical_name_systematic
;
2,4-Dichloro-1-[1-(2,4-dichlorobenzyloxy)ethyl]benzene
;
_space_group_IT_number 2
_symmetry_cell_setting triclinic
_symmetry_space_group_name_Hall '-P 1'
_symmetry_space_group_name_H-M 'P -1'
_atom_sites_solution_hydrogens geom
_atom_sites_solution_primary direct
_atom_sites_solution_secondary difmap
_cell_angle_alpha 62.313(3)
_cell_angle_beta 70.246(4)
_cell_angle_gamma 71.467(4)
_cell_formula_units_Z 2
_cell_length_a 9.3755(4)
_cell_length_b 9.9229(4)
_cell_length_c 9.9667(4)
_cell_measurement_reflns_used 5527
_cell_measurement_temperature 200(2)
_cell_measurement_theta_max 32.4370
_cell_measurement_theta_min 4.7183
_cell_volume 758.22(6)
_computing_cell_refinement '<i>CrysAlis Pro</i> (Oxford Diffraction, 2007)'
_computing_data_collection '<i>CrysAlis Pro</i> (Oxford Diffraction, 2007)'
_computing_data_reduction '<i>CrysAlis Pro</i> (Oxford Diffraction, 2007)'
_computing_molecular_graphics '<i>SHELXTL</i> (Sheldrick, 2008)'
_computing_publication_material '<i>SHELXTL</i> (Sheldrick, 2008)'
_computing_structure_refinement '<i>SHELXL97</i> (Sheldrick, 2008)'
_computing_structure_solution '<i>SHELXS97</i> (Sheldrick, 2008)'
_diffrn_ambient_temperature 200(2)
_diffrn_detector_area_resol_mean 10.5081
_diffrn_measured_fraction_theta_full 0.991
_diffrn_measured_fraction_theta_max 0.905
_diffrn_measurement_device_type 'Oxford Diffraction Gemini'
_diffrn_measurement_method '\f and \w scans'
_diffrn_radiation_monochromator graphite
_diffrn_radiation_source 'fine-focus sealed tube'
_diffrn_radiation_type MoK\a
_diffrn_radiation_wavelength 0.71073
_diffrn_reflns_av_R_equivalents 0.0149
_diffrn_reflns_av_sigmaI/netI 0.0366
_diffrn_reflns_limit_h_max 14
_diffrn_reflns_limit_h_min -13
_diffrn_reflns_limit_k_max 14
_diffrn_reflns_limit_k_min -14
_diffrn_reflns_limit_l_max 14
_diffrn_reflns_limit_l_min -14
_diffrn_reflns_number 10547
_diffrn_reflns_theta_full 25.00
_diffrn_reflns_theta_max 32.52
_diffrn_reflns_theta_min 4.73
_diffrn_standards_decay_% <2%
_diffrn_standards_number 0
_exptl_absorpt_coefficient_mu 0.771
_exptl_absorpt_correction_T_max 0.812
_exptl_absorpt_correction_T_min 0.638
_exptl_absorpt_correction_type multi-scan
_exptl_absorpt_process_details
;
(<i>CrysAlisRed</i>; Oxford Diffraction, 2007)
;
_exptl_crystal_colour colorless
_exptl_crystal_density_diffrn 1.533
_exptl_crystal_density_method 'not measured'
_exptl_crystal_description chunk
_exptl_crystal_F_000 356
_exptl_crystal_size_max 0.47
_exptl_crystal_size_mid 0.42
_exptl_crystal_size_min 0.27
_refine_diff_density_max 0.338
_refine_diff_density_min -0.249
_refine_ls_extinction_method none
_refine_ls_goodness_of_fit_ref 1.023
_refine_ls_hydrogen_treatment constr
_refine_ls_matrix_type full
_refine_ls_number_parameters 182
_refine_ls_number_reflns 4961
_refine_ls_number_restraints 0
_refine_ls_restrained_S_all 1.023
_refine_ls_R_factor_all 0.0490
_refine_ls_R_factor_gt 0.0307
_refine_ls_shift/su_max 0.001
_refine_ls_shift/su_mean 0.000
_refine_ls_structure_factor_coef Fsqd
_refine_ls_weighting_details 'calc w=1/[\s^2^(Fo^2^)+(0.0476P)^2^] where P=(Fo^2^+2Fc^2^)/3'
_refine_ls_weighting_scheme calc
_refine_ls_wR_factor_gt 0.0800
_refine_ls_wR_factor_ref 0.0861
_reflns_number_gt 3334
_reflns_number_total 4961
_reflns_threshold_expression I>2\s(I)
_cod_data_source_file is2502.cif
_cod_data_source_block I
_cod_original_cell_volume 758.22(5)
_cod_database_code 2224689
_cod_database_fobs_code 2224689

loop_
_symmetry_equiv_pos_as_xyz
'x, y, z'
'-x, -y, -z'

loop_
_atom_site_type_symbol
_atom_site_label
_atom_site_fract_x
_atom_site_fract_y
_atom_site_fract_z
_atom_site_U_iso_or_equiv
_atom_site_adp_type
_atom_site_calc_flag
_atom_site_refinement_flags
_atom_site_occupancy
_atom_site_disorder_assembly
_atom_site_disorder_group
Cl Cl1 0.36865(4) 1.29719(4) 0.57705(4) 0.03911(9) Uani d . 1 . .
Cl Cl2 0.69931(4) 1.09520(4) 0.12662(4) 0.03879(10) Uani d . 1 . .
Cl Cl3 0.62657(4) 0.54530(4) 1.05029(5) 0.04802(11) Uani d . 1 . .
Cl Cl4 1.07650(5) 0.37832(4) 1.34956(4) 0.05247(12) Uani d . 1 . .
O O1 0.75079(10) 1.00830(9) 0.81884(9) 0.0308(2) Uani d . 1 . .
C C1 0.65742(14) 1.12007(12) 0.58044(13) 0.0267(2) Uani d . 1 . .
C C2 0.53833(14) 1.19326(12) 0.50167(14) 0.0267(2) Uani d . 1 . .
C C3 0.54921(14) 1.18650(12) 0.36200(13) 0.0281(3) Uani d . 1 . .
H H3A 0.4666 1.2370 0.3100 0.034 Uiso calc R 1 . .
C C4 0.68305(15) 1.10458(13) 0.30135(13) 0.0286(3) Uani d . 1 . .
C C5 0.80410(15) 1.02893(14) 0.37548(14) 0.0323(3) Uani d . 1 . .
H H5A 0.8951 0.9720 0.3324 0.039 Uiso calc R 1 . .
C C6 0.78960(14) 1.03809(14) 0.51481(14) 0.0308(3) Uani d . 1 . .
H H6A 0.8724 0.9869 0.5665 0.037 Uiso calc R 1 . .
C C7 0.64875(15) 1.13389(13) 0.72917(13) 0.0298(3) Uani d . 1 . .
H H7A 0.5404 1.1344 0.7932 0.036 Uiso calc R 1 . .
C C8 0.6967(2) 1.28197(15) 0.69213(17) 0.0428(3) Uani d . 1 . .
H H8A 0.6857 1.2908 0.7892 0.064 Uiso calc R 1 . .
H H8B 0.6307 1.3714 0.6291 0.064 Uiso calc R 1 . .
H H8C 0.8046 1.2794 0.6342 0.064 Uiso calc R 1 . .
C C9 0.69843(15) 0.86580(13) 0.89183(14) 0.0301(3) Uani d . 1 . .
H H9A 0.7024 0.8313 0.8118 0.036 Uiso calc R 1 . .
H H9B 0.5899 0.8804 0.9504 0.036 Uiso calc R 1 . .
C C10 0.79787(14) 0.74457(13) 1.00075(13) 0.0259(2) Uani d . 1 . .
C C11 0.77114(14) 0.59377(14) 1.08286(14) 0.0298(3) Uani d . 1 . .
C C12 0.85496(15) 0.47887(14) 1.19003(14) 0.0330(3) Uani d . 1 . .
H H12A 0.8339 0.3769 1.2447 0.040 Uiso calc R 1 . .
C C13 0.97003(15) 0.51798(14) 1.21437(14) 0.0343(3) Uani d . 1 . .
C C14 1.00324(16) 0.66490(15) 1.13334(15) 0.0354(3) Uani d . 1 . .
H H14A 1.0845 0.6889 1.1500 0.042 Uiso calc R 1 . .
C C15 0.91710(15) 0.77740(14) 1.02725(14) 0.0298(3) Uani d . 1 . .
H H15A 0.9399 0.8787 0.9717 0.036 Uiso calc R 1 . .

loop_
_atom_site_aniso_label
_atom_site_aniso_U_11
_atom_site_aniso_U_22
_atom_site_aniso_U_33
_atom_site_aniso_U_12
_atom_site_aniso_U_13
_atom_site_aniso_U_23
Cl1 0.03580(17) 0.03395(17) 0.03615(18) 0.00737(13) -0.01065(14) -0.01213(14)
Cl2 0.0446(2) 0.04732(19) 0.02785(16) -0.01169(15) -0.00955(14) -0.01509(14)
Cl3 0.0493(2) 0.03993(19) 0.0552(2) -0.02003(16) -0.02309(18) -0.00438(16)
Cl4 0.0482(2) 0.0489(2) 0.0426(2) 0.00674(17) -0.02492(18) -0.00436(16)
O1 0.0381(5) 0.0265(4) 0.0249(4) -0.0084(4) -0.0141(4) -0.0018(3)
C1 0.0305(6) 0.0236(5) 0.0224(5) -0.0070(5) -0.0087(5) -0.0033(5)
C2 0.0273(6) 0.0194(5) 0.0264(6) -0.0027(4) -0.0068(5) -0.0042(4)
C3 0.0283(6) 0.0260(6) 0.0254(6) -0.0056(5) -0.0113(5) -0.0028(5)
C4 0.0360(7) 0.0277(6) 0.0201(5) -0.0107(5) -0.0074(5) -0.0042(5)
C5 0.0292(6) 0.0326(6) 0.0281(6) -0.0019(5) -0.0057(5) -0.0097(5)
C6 0.0259(6) 0.0350(6) 0.0258(6) -0.0021(5) -0.0099(5) -0.0072(5)
C7 0.0351(7) 0.0269(6) 0.0232(6) -0.0033(5) -0.0111(5) -0.0054(5)
C8 0.0641(10) 0.0304(6) 0.0389(7) -0.0115(7) -0.0219(7) -0.0092(6)
C9 0.0342(6) 0.0281(6) 0.0258(6) -0.0091(5) -0.0107(5) -0.0044(5)
C10 0.0271(6) 0.0265(5) 0.0206(5) -0.0030(5) -0.0053(5) -0.0080(5)
C11 0.0296(6) 0.0302(6) 0.0287(6) -0.0075(5) -0.0070(5) -0.0097(5)
C12 0.0342(7) 0.0268(6) 0.0297(6) -0.0028(5) -0.0064(5) -0.0073(5)
C13 0.0338(7) 0.0342(6) 0.0262(6) 0.0051(5) -0.0112(5) -0.0094(5)
C14 0.0330(7) 0.0396(7) 0.0360(7) -0.0053(6) -0.0140(6) -0.0140(6)
C15 0.0311(6) 0.0296(6) 0.0272(6) -0.0052(5) -0.0089(5) -0.0090(5)

loop_
_atom_type_symbol
_atom_type_description
_atom_type_scat_dispersion_real
_atom_type_scat_dispersion_imag
_atom_type_scat_source
C C 0.0033 0.0016 'International Tables Vol C Tables 4.2.6.8 and 6.1.1.4'
H H 0.0000 0.0000 'International Tables Vol C Tables 4.2.6.8 and 6.1.1.4'
O O 0.0106 0.0060 'International Tables Vol C Tables 4.2.6.8 and 6.1.1.4'
Cl Cl 0.1484 0.1585 'International Tables Vol C Tables 4.2.6.8 and 6.1.1.4'

loop_
_geom_angle_atom_site_label_1
_geom_angle_atom_site_label_2
_geom_angle_atom_site_label_3
_geom_angle_site_symmetry_1
_geom_angle_site_symmetry_3
_geom_angle
_geom_angle_publ_flag
C9 O1 C7 . . 112.73(9) ?
C6 C1 C2 . . 117.47(11) ?
C6 C1 C7 . . 120.34(10) ?
C2 C1 C7 . . 122.13(11) ?
C1 C2 C3 . . 122.11(11) ?
C1 C2 Cl1 . . 120.19(9) ?
C3 C2 Cl1 . . 117.69(9) ?
C4 C3 C2 . . 118.14(11) ?
C4 C3 H3A . . 120.9 ?
C2 C3 H3A . . 120.9 ?
C3 C4 C5 . . 122.02(11) ?
C3 C4 Cl2 . . 118.89(9) ?
C5 C4 Cl2 . . 119.09(10) ?
C4 C5 C6 . . 118.40(12) ?
C4 C5 H5A . . 120.8 ?
C6 C5 H5A . . 120.8 ?
C1 C6 C5 . . 121.85(11) ?
C1 C6 H6A . . 119.1 ?
C5 C6 H6A . . 119.1 ?
O1 C7 C8 . . 106.63(10) ?
O1 C7 C1 . . 111.59(10) ?
C8 C7 C1 . . 110.86(10) ?
O1 C7 H7A . . 109.2 ?
C8 C7 H7A . . 109.2 ?
C1 C7 H7A . . 109.2 ?
C7 C8 H8A . . 109.5 ?
C7 C8 H8B . . 109.5 ?
H8A C8 H8B . . 109.5 ?
C7 C8 H8C . . 109.5 ?
H8A C8 H8C . . 109.5 ?
H8B C8 H8C . . 109.5 ?
O1 C9 C10 . . 110.07(9) ?
O1 C9 H9A . . 109.6 ?
C10 C9 H9A . . 109.6 ?
O1 C9 H9B . . 109.6 ?
C10 C9 H9B . . 109.6 ?
H9A C9 H9B . . 108.2 ?
C11 C10 C15 . . 117.12(11) ?
C11 C10 C9 . . 120.55(10) ?
C15 C10 C9 . . 122.31(10) ?
C12 C11 C10 . . 123.01(11) ?
C12 C11 Cl3 . . 118.03(9) ?
C10 C11 Cl3 . . 118.96(9) ?
C13 C12 C11 . . 117.65(11) ?
C13 C12 H12A . . 121.2 ?
C11 C12 H12A . . 121.2 ?
C14 C13 C12 . . 121.51(11) ?
C14 C13 Cl4 . . 119.22(10) ?
C12 C13 Cl4 . . 119.27(10) ?
C13 C14 C15 . . 119.47(12) ?
C13 C14 H14A . . 120.3 ?
C15 C14 H14A . . 120.3 ?
C14 C15 C10 . . 121.21(11) ?
C14 C15 H15A . . 119.4 ?
C10 C15 H15A . . 119.4 ?

loop_
_geom_bond_atom_site_label_1
_geom_bond_atom_site_label_2
_geom_bond_site_symmetry_2
_geom_bond_distance
_geom_bond_publ_flag
Cl1 C2 . 1.7401(13) ?
Cl2 C4 . 1.7398(12) ?
Cl3 C11 . 1.7409(12) ?
Cl4 C13 . 1.7398(12) ?
O1 C9 . 1.4189(14) ?
O1 C7 . 1.4325(13) ?
C1 C6 . 1.3896(17) ?
C1 C2 . 1.3920(16) ?
C1 C7 . 1.5242(16) ?
C2 C3 . 1.3926(16) ?
C3 C4 . 1.3770(18) ?
C3 H3A . 0.9500 ?
C4 C5 . 1.3811(17) ?
C5 C6 . 1.3917(17) ?
C5 H5A . 0.9500 ?
C6 H6A . 0.9500 ?
C7 C8 . 1.5170(16) ?
C7 H7A . 1.0000 ?
C8 H8A . 0.9800 ?
C8 H8B . 0.9800 ?
C8 H8C . 0.9800 ?
C9 C10 . 1.5008(16) ?
C9 H9A . 0.9900 ?
C9 H9B . 0.9900 ?
C10 C11 . 1.3905(16) ?
C10 C15 . 1.3915(17) ?
C11 C12 . 1.3873(16) ?
C12 C13 . 1.3799(18) ?
C12 H12A . 0.9500 ?
C13 C14 . 1.3780(18) ?
C14 C15 . 1.3869(17) ?
C14 H14A . 0.9500 ?
C15 H15A . 0.9500 ?

loop_
_geom_hbond_atom_site_label_D
_geom_hbond_atom_site_label_H
_geom_hbond_atom_site_label_A
_geom_hbond_site_symmetry_A
_geom_hbond_distance_DH
_geom_hbond_distance_HA
_geom_hbond_distance_DA
_geom_hbond_angle_DHA
C12 H12A Cg1 1_546 0.95 2.97 3.8888(15) 162

loop_
_geom_torsion_atom_site_label_1
_geom_torsion_atom_site_label_2
_geom_torsion_atom_site_label_3
_geom_torsion_atom_site_label_4
_geom_torsion_site_symmetry_1
_geom_torsion_site_symmetry_2
_geom_torsion_site_symmetry_3
_geom_torsion_site_symmetry_4
_geom_torsion
_geom_torsion_publ_flag
C6 C1 C2 C3 . . . . -0.25(17) ?
C7 C1 C2 C3 . . . . 176.98(10) ?
C6 C1 C2 Cl1 . . . . 179.61(9) ?
C7 C1 C2 Cl1 . . . . -3.16(15) ?
C1 C2 C3 C4 . . . . -0.16(17) ?
Cl1 C2 C3 C4 . . . . 179.98(8) ?
C2 C3 C4 C5 . . . . 0.65(17) ?
C2 C3 C4 Cl2 . . . . -179.79(8) ?
C3 C4 C5 C6 . . . . -0.72(18) ?
Cl2 C4 C5 C6 . . . . 179.73(9) ?
C2 C1 C6 C5 . . . . 0.18(18) ?
C7 C1 C6 C5 . . . . -177.10(11) ?
C4 C5 C6 C1 . . . . 0.28(19) ?
C9 O1 C7 C8 . . . . 166.43(10) ?
C9 O1 C7 C1 . . . . -72.37(12) ?
C6 C1 C7 O1 . . . . -24.78(15) ?
C2 C1 C7 O1 . . . . 158.07(10) ?
C6 C1 C7 C8 . . . . 93.92(14) ?
C2 C1 C7 C8 . . . . -83.23(14) ?
C7 O1 C9 C10 . . . . -172.27(9) ?
O1 C9 C10 C11 . . . . -178.34(11) ?
O1 C9 C10 C15 . . . . 3.20(17) ?
C15 C10 C11 C12 . . . . 1.43(19) ?
C9 C10 C11 C12 . . . . -177.11(12) ?
C15 C10 C11 Cl3 . . . . -178.37(10) ?
C9 C10 C11 Cl3 . . . . 3.10(16) ?
C10 C11 C12 C13 . . . . -0.2(2) ?
Cl3 C11 C12 C13 . . . . 179.57(10) ?
C11 C12 C13 C14 . . . . -1.24(19) ?
C11 C12 C13 Cl4 . . . . 179.17(10) ?
C12 C13 C14 C15 . . . . 1.4(2) ?
Cl4 C13 C14 C15 . . . . -178.97(10) ?
C13 C14 C15 C10 . . . . -0.2(2) ?
C11 C10 C15 C14 . . . . -1.21(18) ?
C9 C10 C15 C14 . . . . 177.29(12) ?
